data_9012785
loop_
_publ_author_name
'Rosenzweig, A.'
'Ryan, R. R.'

_publ_section_title
;
 Vandenbrandeite CuUO2(OH)4
;
_journal_name_full 'Crystal Structure Communications'
_journal_page_first 53
_journal_page_last 56
_journal_volume 6
_journal_year 1977
_chemical_compound_source 'Musonoi Mine, Kolwezi, Katanga, Zaire'
_chemical_formula_sum 'Cu H4 O6 U'
_chemical_name_mineral Vandenbrandeite
_space_group_IT_number 2
_symmetry_space_group_name_Hall '-P 1'
_symmetry_space_group_name_H-M 'P -1'
_cell_angle_alpha 91.44
_cell_angle_beta 101.90
_cell_angle_gamma 89.2
_cell_formula_units_Z 2
_cell_length_a 7.855
_cell_length_b 5.449
_cell_length_c 6.089
_cell_volume 254.929
_database_code_amcsd 0012336
_exptl_crystal_density_diffrn 5.232
_cod_original_formula_sum 'Cu U (O6 H4)'
_cod_database_code 9012785

loop_
_space_group_symop_operation_xyz
x,y,z
-x,-y,-z

loop_
_atom_site_aniso_label
_atom_site_aniso_U_11
_atom_site_aniso_U_22
_atom_site_aniso_U_33
_atom_site_aniso_U_12
_atom_site_aniso_U_13
_atom_site_aniso_U_23
Cu 0.01526 0.00947 0.01114 0.00339 0.00464 0.00296
U 0.01137 0.00782 0.00989 0.00042 0.00186 0.00247
O-H1 0.02424 0.01097 0.01546 -0.00721 0.00209 -0.00279
O2 0.01436 0.01248 0.01600 -0.00191 0.00093 0.00066
O-H3 0.01796 0.01202 0.00485 0.00339 0.00255 0.00115
O-H4 0.01616 0.00797 0.01240 0.00276 0.00580 0.00592
O5 0.01018 0.02751 0.00935 0.00255 -0.00070 0.00181
O-H6 0.02185 0.01503 0.01078 0.00403 0.00812 0.00871

loop_
_atom_site_label
_atom_site_fract_x
_atom_site_fract_y
_atom_site_fract_z
_atom_site_type_symbol
_atom_site_attached_hydrogens
Cu 0.09210 0.35090 0.85480 Cu 0
U 0.28400 0.14770 0.34220 U 0
O-H1 0.39400 0.40600 0.26900 O 1
O2 0.83600 0.11300 0.60400 O 0
O-H3 0.21900 0.04900 0.94500 O 1
O-H4 0.01000 0.31600 0.13800 O 1
O5 0.51700 0.89900 0.30400 O 0
O-H6 0.18600 0.40200 0.59900 O 1

loop_
_cod_changelog_entry_id
_cod_changelog_entry_author
_cod_changelog_entry_date
_cod_changelog_entry_text
1
;cod-tools version 3.8.0
Id: cif_guess_AMCSD_atom_types 9574 2023-05-10 09:00:05Z saulius
;
2023-05-10T18:54:15+03:00
;Derived atom types and hydrogen counts
from atom names that follow the AMCSD naming convention
(Wat == water, O-H == hydroxyl).
;
2
;cod-tools version 3.10.1
Id: cif_fix_AMCSD_aniso_labels 10200 2024-08-01 14:09:44Z saulius
;
2024-08-02T12:21:49+03:00
;Changed the following '_atom_site_aniso_label' values:
'OH1' -> 'O-H1'
'OH3' -> 'O-H3'
'OH4' -> 'O-H4'
'OH6' -> 'O-H6'
;

loop_
_cod_related_entry_id
_cod_related_entry_database
_cod_related_entry_code
1 AMCSD 0012336
